data_4316568
loop_
_publ_author_name
'Vitor Rosa'
'Carla I. M. Santos'
'Richard Welter'
'Gabriel Aull\'on'
'Carlos Lodeiro'
'Teresa Avil\'es'

_publ_contact_author_address
;
Institut Le Bel, rue Blaise Pascal, 67000 STRASBOURG, FRANCE
;
_publ_contact_author_email welter@chimie.u-strasbg.fr
_publ_contact_author_fax 0390241232
_publ_contact_author_name
;
Richard Welter
;
_publ_contact_author_phone 0390241593
_publ_section_title
;
 Comparison of the Structure and Stability of New \a-Diimine Complexes of
 Copper(I) and Silver(I): Density Functional Theory versus Experimental
;
_journal_name_full 'Inorganic Chemistry'
_journal_page_first 8699
_journal_page_last 8708
_journal_paper_doi 10.1021/ic100450y
_journal_volume 49
_journal_year 2010
_chemical_formula_moiety 'C60 H56 Cu N4, B F4'
_chemical_formula_sum 'C60 H56 B Cu F4 N4'
_chemical_formula_weight 983.44
_chemical_name_systematic
; 
 ? 
;
_space_group_IT_number 68
_symmetry_cell_setting orthorhombic
_symmetry_space_group_name_Hall '-C 2a 2ac'
_symmetry_space_group_name_H-M 'C c c a :2'
_atom_sites_solution_hydrogens geom
_atom_sites_solution_primary direct
_atom_sites_solution_secondary difmap
_audit_creation_date 10-11-09
_audit_creation_method SHELXL-97
_cell_angle_alpha 90.00
_cell_angle_beta 90.00
_cell_angle_gamma 90.00
_cell_formula_units_Z 4
_cell_length_a 16.8876(10)
_cell_length_b 22.1696(10)
_cell_length_c 16.1730(10)
_cell_measurement_temperature 173(2)
_cell_volume 6055.0(6)
_computing_cell_refinement 'Denzo (Nonius B.V., 1998)'
_computing_data_collection 'Collect (Nonius B.V., 1998)'
_computing_data_reduction 'Denzo (Nonius B.V., 1998)'
_computing_molecular_graphics 'PLATON 98 (Spek, 1998)'
_computing_publication_material 'SHELXL-97 (Sheldrick, 1997)'
_computing_structure_refinement 'SHELXL-97 (Sheldrick, 1997)'
_computing_structure_solution 'SHELXS-97 (Sheldrick, 1997)'
_diffrn_ambient_temperature 173(2)
_diffrn_measured_fraction_theta_full 1.000
_diffrn_measured_fraction_theta_max 1.000
_diffrn_measurement_device_type KappaCCD
_diffrn_measurement_method '\p scans'
_diffrn_radiation_monochromator graphite
_diffrn_radiation_source 'fine-focus sealed tube'
_diffrn_radiation_type MoK\a
_diffrn_radiation_wavelength 0.71073
_diffrn_reflns_av_R_equivalents 0.0898
_diffrn_reflns_av_sigmaI/netI 0.0817
_diffrn_reflns_limit_h_max 21
_diffrn_reflns_limit_h_min -21
_diffrn_reflns_limit_k_max 19
_diffrn_reflns_limit_k_min -28
_diffrn_reflns_limit_l_max 20
_diffrn_reflns_limit_l_min -20
_diffrn_reflns_number 19453
_diffrn_reflns_theta_full 27.46
_diffrn_reflns_theta_max 27.46
_diffrn_reflns_theta_min 1.84
_exptl_absorpt_coefficient_mu 0.409
_exptl_absorpt_correction_type none
_exptl_crystal_colour brown
_exptl_crystal_density_diffrn 1.079
_exptl_crystal_density_method 'not measured'
_exptl_crystal_description prism
_exptl_crystal_F_000 2056
_exptl_crystal_size_max 0.10
_exptl_crystal_size_mid 0.10
_exptl_crystal_size_min 0.10
_refine_diff_density_max 0.372
_refine_diff_density_min -1.052
_refine_diff_density_rms 0.115
_refine_ls_extinction_method none
_refine_ls_goodness_of_fit_ref 1.025
_refine_ls_hydrogen_treatment constr
_refine_ls_matrix_type full
_refine_ls_number_parameters 164
_refine_ls_number_reflns 3475
_refine_ls_number_restraints 0
_refine_ls_restrained_S_all 1.025
_refine_ls_R_factor_all 0.0951
_refine_ls_R_factor_gt 0.0628
_refine_ls_shift/su_max 0.000
_refine_ls_shift/su_mean 0.000
_refine_ls_structure_factor_coef Fsqd
_refine_ls_weighting_details 'calc w=1/[\s^2^(Fo^2^)+(0.1179P)^2^+0.0000P] where P=(Fo^2^+2Fc^2^)/3'
_refine_ls_weighting_scheme calc
_refine_ls_wR_factor_gt 0.1755
_refine_ls_wR_factor_ref 0.1917
_reflns_number_gt 2256
_reflns_number_total 3475
_reflns_threshold_expression >2sigma(I)
_cod_data_source_file ic100450y_si_002.cif
_cod_data_source_block complex_1
_cod_original_sg_symbol_Hall '-C 2b 2bc'
_cod_original_sg_symbol_H-M 'C c c a'
_cod_database_code 4316568

loop_
_symmetry_equiv_pos_as_xyz
'x, y, z'
'-x, -y+1/2, z'
'x, -y+1/2, -z+1/2'
'-x, y, -z+1/2'
'x+1/2, y+1/2, z'
'-x+1/2, -y+1, z'
'x+1/2, -y+1, -z+1/2'
'-x+1/2, y+1/2, -z+1/2'
'-x, -y, -z'
'x, y-1/2, -z'
'-x, y-1/2, z-1/2'
'x, -y, z-1/2'
'-x+1/2, -y+1/2, -z'
'x+1/2, y, -z'
'-x+1/2, y, z-1/2'
'x+1/2, -y+1/2, z-1/2'

loop_
_atom_site_label
_atom_site_type_symbol
_atom_site_fract_x
_atom_site_fract_y
_atom_site_fract_z
_atom_site_U_iso_or_equiv
_atom_site_adp_type
_atom_site_occupancy
_atom_site_symmetry_multiplicity
_atom_site_calc_flag
_atom_site_refinement_flags
_atom_site_disorder_assembly
_atom_site_disorder_group
Cu Cu 0.5000 0.2500 0.2500 0.0329(3) Uani 1 4 d S . .
F1 F 0.95248(13) 0.28592(12) 0.29843(15) 0.0835(7) Uani 1 1 d . . .
N1 N 0.56802(11) 0.32241(9) 0.20601(13) 0.0273(5) Uani 1 1 d . . .
C1 C 0.53876(15) 0.37343(12) 0.22771(16) 0.0278(6) Uani 1 1 d . . .
C2 C 0.56263(14) 0.43616(12) 0.21636(17) 0.0304(6) Uani 1 1 d . . .
C3 C 0.62630(15) 0.46605(13) 0.18178(18) 0.0385(7) Uani 1 1 d . . .
H3 H 0.6690 0.4440 0.1584 0.046 Uiso 1 1 calc R . .
C4 C 0.62716(17) 0.52955(14) 0.1815(2) 0.0475(8) Uani 1 1 d . . .
H4 H 0.6714 0.5499 0.1584 0.057 Uiso 1 1 calc R . .
C5 C 0.56624(17) 0.56290(14) 0.2136(2) 0.0469(8) Uani 1 1 d . . .
H5 H 0.5684 0.6057 0.2115 0.056 Uiso 1 1 calc R . .
C6 C 0.5000 0.53395(18) 0.2500 0.0385(9) Uani 1 2 d S . .
C7 C 0.5000 0.47143(18) 0.2500 0.0321(8) Uani 1 2 d S . .
C8 C 0.64416(13) 0.32371(11) 0.16473(16) 0.0263(6) Uani 1 1 d . . .
C9 C 0.71260(13) 0.32386(12) 0.21310(16) 0.0288(6) Uani 1 1 d . . .
C10 C 0.78493(13) 0.32191(12) 0.17135(17) 0.0307(6) Uani 1 1 d . . .
H10 H 0.8325 0.3207 0.2027 0.037 Uiso 1 1 calc R . .
C11 C 0.78970(14) 0.32172(12) 0.08637(18) 0.0347(6) Uani 1 1 d . . .
C12 C 0.72034(14) 0.32313(12) 0.04110(16) 0.0345(6) Uani 1 1 d . . .
H12 H 0.7233 0.3241 -0.0175 0.041 Uiso 1 1 calc R . .
C13 C 0.64602(14) 0.32325(12) 0.07887(17) 0.0303(6) Uani 1 1 d . . .
C14 C 0.70960(15) 0.32769(14) 0.30536(16) 0.0383(7) Uani 1 1 d . . .
H14A H 0.6967 0.3691 0.3219 0.058 Uiso 1 1 calc R . .
H14B H 0.7612 0.3164 0.3283 0.058 Uiso 1 1 calc R . .
H14C H 0.6690 0.3001 0.3263 0.058 Uiso 1 1 calc R . .
C15 C 0.87014(16) 0.32155(15) 0.0437(2) 0.0493(8) Uani 1 1 d . . .
H15A H 0.8887 0.3631 0.0369 0.074 Uiso 1 1 calc R . .
H15B H 0.8653 0.3025 -0.0108 0.074 Uiso 1 1 calc R . .
H15C H 0.9082 0.2989 0.0773 0.074 Uiso 1 1 calc R . .
C16 C 0.57086(15) 0.32701(14) 0.02872(18) 0.0420(7) Uani 1 1 d . . .
H16A H 0.5333 0.2964 0.0482 0.063 Uiso 1 1 calc R . .
H16B H 0.5830 0.3199 -0.0297 0.063 Uiso 1 1 calc R . .
H16C H 0.5474 0.3672 0.0351 0.063 Uiso 1 1 calc R . .
B1 B 1.0000 0.2500 0.2500 0.0441(17) Uani 1 4 d S . .

loop_
_atom_site_aniso_label
_atom_site_aniso_U_11
_atom_site_aniso_U_22
_atom_site_aniso_U_33
_atom_site_aniso_U_23
_atom_site_aniso_U_13
_atom_site_aniso_U_12
Cu 0.0277(4) 0.0226(4) 0.0484(5) 0.000 0.000 0.000
F1 0.0838(15) 0.0752(18) 0.0915(17) -0.0179(14) 0.0047(13) 0.0282(13)
N1 0.0219(10) 0.0259(12) 0.0343(12) -0.0008(9) 0.0050(9) 0.0014(9)
C1 0.0253(13) 0.0228(14) 0.0354(14) -0.0015(11) 0.0055(10) 0.0013(11)
C2 0.0273(13) 0.0235(15) 0.0404(14) -0.0002(12) 0.0065(11) 0.0002(10)
C3 0.0318(13) 0.0279(15) 0.0559(18) 0.0043(14) 0.0122(13) -0.0019(12)
C4 0.0383(15) 0.0324(17) 0.072(2) 0.0046(16) 0.0148(15) -0.0096(13)
C5 0.0423(16) 0.0234(16) 0.075(2) 0.0043(15) 0.0124(16) -0.0038(13)
C6 0.037(2) 0.0195(19) 0.059(3) 0.000 0.0101(19) 0.000
C7 0.0301(18) 0.025(2) 0.041(2) 0.000 0.0073(17) 0.000
C8 0.0217(11) 0.0215(13) 0.0358(14) -0.0010(11) 0.0041(10) 0.0004(10)
C9 0.0272(13) 0.0237(13) 0.0354(14) -0.0030(11) 0.0025(11) -0.0021(11)
C10 0.0222(12) 0.0249(13) 0.0451(16) -0.0046(11) -0.0023(11) -0.0032(10)
C11 0.0263(13) 0.0316(15) 0.0461(16) -0.0075(12) 0.0095(11) -0.0017(11)
C12 0.0369(14) 0.0369(16) 0.0297(13) -0.0043(12) 0.0071(11) -0.0023(12)
C13 0.0266(12) 0.0278(14) 0.0365(14) -0.0023(12) 0.0029(11) -0.0007(10)
C14 0.0421(15) 0.0384(17) 0.0345(15) -0.0045(13) -0.0028(12) -0.0001(13)
C15 0.0331(14) 0.056(2) 0.0589(19) -0.0110(17) 0.0162(14) -0.0060(14)
C16 0.0354(15) 0.0497(19) 0.0409(16) -0.0026(15) -0.0078(13) -0.0008(13)
B1 0.043(4) 0.037(4) 0.053(4) 0.000 0.000 0.000

loop_
_atom_type_symbol
_atom_type_description
_atom_type_scat_dispersion_real
_atom_type_scat_dispersion_imag
_atom_type_scat_source
C C 0.0033 0.0016 'International Tables Vol C Tables 4.2.6.8 and 6.1.1.4'
H H 0.0000 0.0000 'International Tables Vol C Tables 4.2.6.8 and 6.1.1.4'
B B 0.0013 0.0007 'International Tables Vol C Tables 4.2.6.8 and 6.1.1.4'
Cu Cu 0.3201 1.2651 'International Tables Vol C Tables 4.2.6.8 and 6.1.1.4'
F F 0.0171 0.0103 'International Tables Vol C Tables 4.2.6.8 and 6.1.1.4'
N N 0.0061 0.0033 'International Tables Vol C Tables 4.2.6.8 and 6.1.1.4'

loop_
_geom_angle_atom_site_label_1
_geom_angle_atom_site_label_2
_geom_angle_atom_site_label_3
_geom_angle
_geom_angle_site_symmetry_1
_geom_angle_site_symmetry_3
_geom_angle_publ_flag
N1 Cu N1 140.36(11) 2_655 . ?
N1 Cu N1 113.61(10) 2_655 4_655 ?
N1 Cu N1 80.17(11) . 4_655 ?
N1 Cu N1 80.17(11) 2_655 3 ?
N1 Cu N1 113.61(10) . 3 ?
N1 Cu N1 140.36(11) 4_655 3 ?
C1 N1 C8 116.8(2) . . ?
C1 N1 Cu 111.76(16) . . ?
C8 N1 Cu 131.09(16) . . ?
N1 C1 C2 134.4(2) . . ?
N1 C1 C1 117.99(14) . 4_655 ?
C2 C1 C1 107.61(14) . 4_655 ?
C3 C2 C7 118.0(3) . . ?
C3 C2 C1 136.3(2) . . ?
C7 C2 C1 105.7(2) . . ?
C2 C3 C4 119.3(3) . . ?
C2 C3 H3 120.4 . . ?
C4 C3 H3 120.4 . . ?
C5 C4 C3 122.1(3) . . ?
C5 C4 H4 119.0 . . ?
C3 C4 H4 119.0 . . ?
C4 C5 C6 120.4(3) . . ?
C4 C5 H5 119.8 . . ?
C6 C5 H5 119.8 . . ?
C7 C6 C5 116.9(2) . . ?
C7 C6 C5 116.9(2) . 4_655 ?
C5 C6 C5 126.2(4) . 4_655 ?
C6 C7 C2 123.32(17) . 4_655 ?
C6 C7 C2 123.32(17) . . ?
C2 C7 C2 113.4(3) 4_655 . ?
C13 C8 C9 122.8(2) . . ?
C13 C8 N1 118.7(2) . . ?
C9 C8 N1 118.5(2) . . ?
C8 C9 C10 116.9(2) . . ?
C8 C9 C14 122.1(2) . . ?
C10 C9 C14 120.9(2) . . ?
C11 C10 C9 122.3(2) . . ?
C11 C10 H10 118.9 . . ?
C9 C10 H10 118.9 . . ?
C10 C11 C12 118.6(2) . . ?
C10 C11 C15 120.3(2) . . ?
C12 C11 C15 121.0(3) . . ?
C11 C12 C13 122.0(2) . . ?
C11 C12 H12 119.0 . . ?
C13 C12 H12 119.0 . . ?
C8 C13 C12 117.2(2) . . ?
C8 C13 C16 121.2(2) . . ?
C12 C13 C16 121.4(2) . . ?
C9 C14 H14A 109.5 . . ?
C9 C14 H14B 109.5 . . ?
H14A C14 H14B 109.5 . . ?
C9 C14 H14C 109.5 . . ?
H14A C14 H14C 109.5 . . ?
H14B C14 H14C 109.5 . . ?
C11 C15 H15A 109.5 . . ?
C11 C15 H15B 109.5 . . ?
H15A C15 H15B 109.5 . . ?
C11 C15 H15C 109.5 . . ?
H15A C15 H15C 109.5 . . ?
H15B C15 H15C 109.5 . . ?
C13 C16 H16A 109.5 . . ?
C13 C16 H16B 109.5 . . ?
H16A C16 H16B 109.5 . . ?
C13 C16 H16C 109.5 . . ?
H16A C16 H16C 109.5 . . ?
H16B C16 H16C 109.5 . . ?
F1 B1 F1 110.6(2) 3 4_755 ?
F1 B1 F1 109.2(2) 3 2_755 ?
F1 B1 F1 108.6(2) 4_755 2_755 ?
F1 B1 F1 108.6(2) 3 . ?
F1 B1 F1 109.2(2) 4_755 . ?
F1 B1 F1 110.6(2) 2_755 . ?

loop_
_geom_bond_atom_site_label_1
_geom_bond_atom_site_label_2
_geom_bond_distance
_geom_bond_site_symmetry_2
_geom_bond_publ_flag
Cu N1 2.098(2) 2_655 ?
Cu N1 2.098(2) . ?
Cu N1 2.098(2) 4_655 ?
Cu N1 2.098(2) 3 ?
F1 B1 1.375(2) . ?
N1 C1 1.283(3) . ?
N1 C8 1.449(3) . ?
C1 C2 1.460(4) . ?
C1 C1 1.494(5) 4_655 ?
C2 C3 1.381(4) . ?
C2 C7 1.423(3) . ?
C3 C4 1.408(4) . ?
C3 H3 0.9500 . ?
C4 C5 1.369(4) . ?
C4 H4 0.9500 . ?
C5 C6 1.417(3) . ?
C5 H5 0.9500 . ?
C6 C7 1.386(6) . ?
C6 C5 1.417(3) 4_655 ?
C7 C2 1.423(3) 4_655 ?
C8 C13 1.389(4) . ?
C8 C9 1.396(3) . ?
C9 C10 1.396(3) . ?
C9 C14 1.495(4) . ?
C10 C11 1.377(4) . ?
C10 H10 0.9500 . ?
C11 C12 1.382(4) . ?
C11 C15 1.524(3) . ?
C12 C13 1.396(3) . ?
C12 H12 0.9500 . ?
C13 C16 1.509(4) . ?
C14 H14A 0.9800 . ?
C14 H14B 0.9800 . ?
C14 H14C 0.9800 . ?
C15 H15A 0.9800 . ?
C15 H15B 0.9800 . ?
C15 H15C 0.9800 . ?
C16 H16A 0.9800 . ?
C16 H16B 0.9800 . ?
C16 H16C 0.9800 . ?
B1 F1 1.375(2) 3 ?
B1 F1 1.375(2) 4_755 ?
B1 F1 1.375(2) 2_755 ?

loop_
_geom_torsion_atom_site_label_1
_geom_torsion_atom_site_label_2
_geom_torsion_atom_site_label_3
_geom_torsion_atom_site_label_4
_geom_torsion
_geom_torsion_site_symmetry_1
_geom_torsion_site_symmetry_2
_geom_torsion_site_symmetry_3
_geom_torsion_site_symmetry_4
_geom_torsion_publ_flag
N1 Cu N1 C1 117.18(18) 2_655 . . . ?
N1 Cu N1 C1 1.83(14) 4_655 . . . ?
N1 Cu N1 C1 -139.2(2) 3 . . . ?
N1 Cu N1 C8 -70.4(2) 2_655 . . . ?
N1 Cu N1 C8 174.3(3) 4_655 . . . ?
N1 Cu N1 C8 33.25(18) 3 . . . ?
C8 N1 C1 C2 4.3(4) . . . . ?
Cu N1 C1 C2 177.9(3) . . . . ?
C8 N1 C1 C1 -178.5(3) . . . 4_655 ?
Cu N1 C1 C1 -4.9(4) . . . 4_655 ?
N1 C1 C2 C3 -3.4(6) . . . . ?
C1 C1 C2 C3 179.2(3) 4_655 . . . ?
N1 C1 C2 C7 175.2(3) . . . . ?
C1 C1 C2 C7 -2.2(3) 4_655 . . . ?
C7 C2 C3 C4 0.4(4) . . . . ?
C1 C2 C3 C4 178.8(3) . . . . ?
C2 C3 C4 C5 -0.9(5) . . . . ?
C3 C4 C5 C6 1.2(5) . . . . ?
C4 C5 C6 C7 -1.0(4) . . . . ?
C4 C5 C6 C5 179.0(4) . . . 4_655 ?
C5 C6 C7 C2 -179.5(2) . . . 4_655 ?
C5 C6 C7 C2 0.5(2) 4_655 . . 4_655 ?
C5 C6 C7 C2 0.5(2) . . . . ?
C5 C6 C7 C2 -179.5(2) 4_655 . . . ?
C3 C2 C7 C6 -0.3(3) . . . . ?
C1 C2 C7 C6 -179.14(13) . . . . ?
C3 C2 C7 C2 179.7(3) . . . 4_655 ?
C1 C2 C7 C2 0.86(13) . . . 4_655 ?
C1 N1 C8 C13 -95.3(3) . . . . ?
Cu N1 C8 C13 92.6(3) . . . . ?
C1 N1 C8 C9 86.3(3) . . . . ?
Cu N1 C8 C9 -85.8(3) . . . . ?
C13 C8 C9 C10 -1.6(4) . . . . ?
N1 C8 C9 C10 176.7(2) . . . . ?
C13 C8 C9 C14 176.6(2) . . . . ?
N1 C8 C9 C14 -5.0(4) . . . . ?
C8 C9 C10 C11 2.0(4) . . . . ?
C14 C9 C10 C11 -176.3(2) . . . . ?
C9 C10 C11 C12 -0.4(4) . . . . ?
C9 C10 C11 C15 178.1(3) . . . . ?
C10 C11 C12 C13 -1.6(4) . . . . ?
C15 C11 C12 C13 179.9(3) . . . . ?
C9 C8 C13 C12 -0.2(4) . . . . ?
N1 C8 C13 C12 -178.6(2) . . . . ?
C9 C8 C13 C16 -176.2(2) . . . . ?
N1 C8 C13 C16 5.5(4) . . . . ?
C11 C12 C13 C8 1.9(4) . . . . ?
C11 C12 C13 C16 177.8(3) . . . . ?
